data_7059970
loop_
_publ_author_name
'Kadari, Lingaswamy'
'Erb, William'
'Roisnel, Thierry'
'Radha Krishna, Palakodety'
'Mongin, Florence'

_publ_section_title
;
 Iodoferrocene as a partner in N-arylation of amides
;
_journal_issue 37
_journal_name_full 'New Journal of Chemistry'
_journal_page_first 15928
_journal_page_last 15941
_journal_paper_doi 10.1039/D0NJ03470C
_journal_volume 44
_journal_year 2020
_chemical_absolute_configuration ad
_chemical_compound_source 'synthesis as described'
_chemical_formula_moiety 'C19 H19 Fe N O2'
_chemical_formula_sum 'C19 H19 Fe N O2'
_chemical_formula_weight 349.20
_space_group_crystal_system monoclinic
_space_group_IT_number 4
_space_group_name_Hall 'P 2yb'
_space_group_name_H-M_alt 'P 1 21 1'
_atom_sites_solution_hydrogens geom
_atom_sites_solution_primary dual
_atom_sites_solution_secondary difmap
_audit_update_record
;
2020-07-07 deposited with the CCDC.	2020-09-04 downloaded from the CCDC.
;
_cell_angle_alpha 90
_cell_angle_beta 94.385(2)
_cell_angle_gamma 90
_cell_formula_units_Z 4
_cell_length_a 8.9424(5)
_cell_length_b 9.3918(6)
_cell_length_c 18.8587(12)
_cell_measurement_reflns_used 9876
_cell_measurement_temperature 150(2)
_cell_measurement_theta_max 27.5023
_cell_measurement_theta_min 2.4240
_cell_measurement_wavelength 0.710730
_cell_volume 1579.22(17)
_computing_cell_refinement 'APEX3 (Bruker, 2015)'
_computing_data_collection 'Bruker APEX3 (Bruker, 2015)'
_computing_data_reduction 'SAINT (Bruker, 2014)'
_computing_molecular_graphics
;
   'SXGRAPH (L. Farrugia, 1999), Mercury (CSD, 2016)'
;
_computing_publication_material 'CRYSCALC (T. Roisnel, local program, 2019)'
_computing_structure_refinement 'SHELXL-2018_3 (Sheldrick, 2018)'
_computing_structure_solution 'SHELXT 2018_2 (Sheldrick, 2018)'
_diffrn_ambient_temperature 150(2)
_diffrn_detector '(CMOS) PHOTON 100'
_diffrn_detector_area_resol_mean 10.4167
_diffrn_measured_fraction_theta_full 0.995
_diffrn_measured_fraction_theta_max 0.995
_diffrn_measurement_device_type 'D8 VENTURE Bruker AXS'
_diffrn_measurement_method 'rotation images'
_diffrn_orient_matrix_UB_11 -0.0318970
_diffrn_orient_matrix_UB_12 0.0954201
_diffrn_orient_matrix_UB_13 0.0169036
_diffrn_orient_matrix_UB_21 -0.0258682
_diffrn_orient_matrix_UB_22 0.0299057
_diffrn_orient_matrix_UB_23 -0.0503378
_diffrn_orient_matrix_UB_31 -0.1043652
_diffrn_orient_matrix_UB_32 -0.0365756
_diffrn_orient_matrix_UB_33 0.0029406
_diffrn_radiation_monochromator 'multilayer monochromator'
_diffrn_radiation_probe x-ray
_diffrn_radiation_source 'Incoatec microfocus sealed tube'
_diffrn_radiation_type MoK\a
_diffrn_radiation_wavelength 0.71073
_diffrn_reflns_av_R_equivalents 0.0583
_diffrn_reflns_av_unetI/netI 0.0694
_diffrn_reflns_limit_h_max 11
_diffrn_reflns_limit_h_min -10
_diffrn_reflns_limit_k_max 12
_diffrn_reflns_limit_k_min -11
_diffrn_reflns_limit_l_max 24
_diffrn_reflns_limit_l_min -24
_diffrn_reflns_number 16606
_diffrn_reflns_theta_full 25.242
_diffrn_reflns_theta_max 27.519
_diffrn_reflns_theta_min 2.284
_diffrn_source_current 1.00
_diffrn_source_power 50.0
_diffrn_source_voltage 50.00
_exptl_absorpt_coefficient_mu 0.964
_exptl_absorpt_correction_T_max 0.944
_exptl_absorpt_correction_T_min 0.597
_exptl_absorpt_correction_type multi-scan
_exptl_absorpt_process_details
;
  [Sheldrick, G.M. (2014). SADABS Bruker AXS Inc., Madison, Wisconsin, USA]
;
_exptl_crystal_colour yellow
_exptl_crystal_density_diffrn 1.469
_exptl_crystal_description plate
_exptl_crystal_F_000 728
_exptl_crystal_size_max 0.360
_exptl_crystal_size_mid 0.330
_exptl_crystal_size_min 0.060
_refine_diff_density_max 1.459
_refine_diff_density_min -0.879
_refine_diff_density_rms 0.126
_refine_ls_abs_structure_details
;
Flack x determined using 2351 quotients [(I+)-(I-)]/[(I+)+(I-)]
(Parsons, Flack and Wagner, Acta Cryst. B69 (2013) 249-259).
;
_refine_ls_abs_structure_Flack 0.08(4)
_refine_ls_extinction_method none
_refine_ls_goodness_of_fit_ref 1.040
_refine_ls_hydrogen_treatment constr
_refine_ls_matrix_type full
_refine_ls_number_parameters 419
_refine_ls_number_reflns 6715
_refine_ls_number_restraints 1
_refine_ls_restrained_S_all 1.040
_refine_ls_R_factor_all 0.0848
_refine_ls_R_factor_gt 0.0804
_refine_ls_shift/su_max 0.002
_refine_ls_shift/su_mean 0.000
_refine_ls_structure_factor_coef Fsqd
_refine_ls_weighting_details 'w=1/[\s^2^(Fo^2^)+(0.0789P)^2^+13.5877P] where P=(Fo^2^+2Fc^2^)/3'
_refine_ls_weighting_scheme calc
_refine_ls_wR_factor_gt 0.1996
_refine_ls_wR_factor_ref 0.2027
_reflns_Friedel_coverage 0.748
_reflns_Friedel_fraction_full 0.866
_reflns_Friedel_fraction_max 0.841
_reflns_number_gt 6266
_reflns_number_total 6715
_reflns_threshold_expression >2sigma(I)
_cod_data_source_file d0nj03470c2.cif
_cod_data_source_block WE9522
_cod_depositor_comments 'Adding full bibliography for 7059953--7059970.cif.'
_cod_original_sg_symbol_H-M 'P 21'
_cod_database_code 7059970

loop_
_space_group_symop_operation_xyz
'x, y, z'
'-x, y+1/2, -z'

loop_
_atom_site_label
_atom_site_type_symbol
_atom_site_fract_x
_atom_site_fract_y
_atom_site_fract_z
_atom_site_U_iso_or_equiv
_atom_site_adp_type
_atom_site_occupancy
_atom_site_site_symmetry_order
_atom_site_calc_flag
_atom_site_refinement_flags_posn
_atom_site_refinement_flags_adp
_atom_site_refinement_flags_occupancy
_atom_site_disorder_assembly
_atom_site_disorder_group
C1 C 0.8644(12) 0.2855(11) 0.8581(5) 0.023(2) Uani 1 1 d . . . . .
H1 H 0.817810 0.206820 0.879184 0.027 Uiso 1 1 calc R U . . .
C2 C 0.7938(11) 0.3823(13) 0.8095(5) 0.025(2) Uani 1 1 d . . . . .
H2 H 0.691641 0.379440 0.791590 0.029 Uiso 1 1 calc R U . . .
C3 C 0.9012(12) 0.4852(15) 0.7918(5) 0.027(2) Uani 1 1 d . . . . .
H3 H 0.882861 0.563948 0.760754 0.032 Uiso 1 1 calc R U . . .
C4 C 1.0410(10) 0.4501(10) 0.8286(5) 0.0193(19) Uani 1 1 d . . . . .
H4 H 1.132718 0.500079 0.825998 0.023 Uiso 1 1 calc R U . . .
C5 C 1.0186(11) 0.3258(12) 0.8703(5) 0.020(2) Uani 1 1 d . . . . .
H5 H 1.092531 0.278588 0.900630 0.024 Uiso 1 1 calc R U . . .
C6 C 0.8358(10) 0.6901(10) 0.9296(5) 0.0152(18) Uani 1 1 d . . . . .
H6 H 0.825331 0.771991 0.900064 0.018 Uiso 1 1 calc R U . . .
C7 C 0.9709(10) 0.6391(10) 0.9660(5) 0.0158(18) Uani 1 1 d . . . . .
H7 H 1.067235 0.681175 0.964633 0.019 Uiso 1 1 calc R U . . .
C8 C 0.9372(10) 0.5145(10) 1.0049(4) 0.0148(19) Uani 1 1 d . . . . .
H8 H 1.006689 0.460275 1.034479 0.018 Uiso 1 1 calc R U . . .
C9 C 0.7811(9) 0.4852(13) 0.9918(4) 0.0161(16) Uani 1 1 d . . . . .
H9 H 0.728195 0.407371 1.010086 0.019 Uiso 1 1 calc R U . . .
C10 C 0.7191(9) 0.5943(9) 0.9462(4) 0.0091(15) Uani 1 1 d . . . . .
N11 N 0.5644(8) 0.6121(9) 0.9229(4) 0.0148(15) Uani 1 1 d . . . . .
C12 C 0.5233(11) 0.6246(13) 0.8462(5) 0.024(2) Uani 1 1 d . . . . .
H12A H 0.478090 0.535167 0.828423 0.035 Uiso 1 1 calc R U . . .
H12B H 0.613303 0.644603 0.821320 0.035 Uiso 1 1 calc R U . . .
H12C H 0.451113 0.702378 0.837646 0.035 Uiso 1 1 calc R U . . .
C13 C 0.4493(10) 0.6016(11) 0.9664(5) 0.0171(18) Uani 1 1 d . . . . .
O14 O 0.3193(7) 0.5944(10) 0.9424(4) 0.0286(18) Uani 1 1 d . . . . .
C15 C 0.4853(9) 0.6075(10) 1.0462(5) 0.0132(16) Uani 1 1 d . . . . .
C16 C 0.5850(11) 0.7086(11) 1.0785(5) 0.0185(19) Uani 1 1 d . . . . .
H16 H 0.639408 0.771469 1.050540 0.022 Uiso 1 1 calc R U . . .
C17 C 0.6020(11) 0.7140(12) 1.1525(5) 0.023(2) Uani 1 1 d . . . . .
H17 H 0.667910 0.782090 1.175310 0.028 Uiso 1 1 calc R U . . .
C18 C 0.5234(12) 0.6210(13) 1.1934(5) 0.025(2) Uani 1 1 d . . . . .
H18 H 0.537163 0.625035 1.243769 0.031 Uiso 1 1 calc R U . . .
C19 C 0.4257(11) 0.5230(10) 1.1611(5) 0.0196(19) Uani 1 1 d . . . . .
C20 C 0.4060(11) 0.5168(10) 1.0872(5) 0.0173(19) Uani 1 1 d . . . . .
H20 H 0.337855 0.449976 1.064870 0.021 Uiso 1 1 calc R U . . .
O21 O 0.3362(9) 0.4329(9) 1.1965(4) 0.0275(17) Uani 1 1 d . . . . .
C22 C 0.3578(15) 0.4328(16) 1.2733(6) 0.041(3) Uani 1 1 d . . . . .
H22A H 0.458664 0.397917 1.288054 0.062 Uiso 1 1 calc R U . . .
H22B H 0.283082 0.370493 1.292791 0.062 Uiso 1 1 calc R U . . .
H22C H 0.346091 0.529849 1.291142 0.062 Uiso 1 1 calc R U . . .
C51 C 0.3128(13) 0.4039(14) 0.6765(5) 0.030(3) Uani 1 1 d . . . . .
H51 H 0.217473 0.386512 0.693817 0.036 Uiso 1 1 calc R U . . .
C52 C 0.3872(13) 0.5344(14) 0.6796(5) 0.030(3) Uani 1 1 d . . . . .
H52 H 0.351398 0.621400 0.697640 0.036 Uiso 1 1 calc R U . . .
C53 C 0.5288(12) 0.5111(14) 0.6502(6) 0.031(3) Uani 1 1 d . . . . .
H53 H 0.604724 0.580752 0.646214 0.037 Uiso 1 1 calc R U . . .
C54 C 0.5363(13) 0.3676(13) 0.6283(5) 0.029(2) Uani 1 1 d . . . . .
H54 H 0.617822 0.324329 0.607061 0.035 Uiso 1 1 calc R U . . .
C55 C 0.4015(14) 0.2999(14) 0.6435(5) 0.031(3) Uani 1 1 d . . . . .
H55 H 0.374783 0.203598 0.633571 0.037 Uiso 1 1 calc R U . . .
C56 C 0.2845(10) 0.6354(11) 0.5120(5) 0.0165(18) Uani 1 1 d . . . . .
H56 H 0.277894 0.732655 0.525334 0.020 Uiso 1 1 calc R U . . .
C57 C 0.4119(11) 0.5673(12) 0.4850(5) 0.021(2) Uani 1 1 d . . . . .
H57 H 0.505283 0.611121 0.477773 0.026 Uiso 1 1 calc R U . . .
C58 C 0.3737(11) 0.4228(12) 0.4709(5) 0.020(2) Uani 1 1 d . . . . .
H58 H 0.437398 0.353610 0.452180 0.024 Uiso 1 1 calc R U . . .
C59 C 0.2227(10) 0.3983(10) 0.4894(4) 0.0164(18) Uani 1 1 d . . . . .
H59 H 0.168918 0.311051 0.485391 0.020 Uiso 1 1 calc R U . . .
C60 C 0.1692(9) 0.5310(9) 0.5153(4) 0.0115(16) Uani 1 1 d . . . . .
N61 N 0.0186(9) 0.5549(9) 0.5338(4) 0.0155(15) Uani 1 1 d . . . . .
C62 C -0.0118(11) 0.5701(12) 0.6087(5) 0.021(2) Uani 1 1 d . . . . .
H62A H -0.101638 0.628613 0.612195 0.031 Uiso 1 1 calc R U . . .
H62B H 0.073997 0.615978 0.634876 0.031 Uiso 1 1 calc R U . . .
H62C H -0.027999 0.475836 0.629010 0.031 Uiso 1 1 calc R U . . .
C63 C -0.0992(10) 0.5258(10) 0.4851(5) 0.0179(18) Uani 1 1 d . . . . .
O64 O -0.2246(7) 0.5027(9) 0.5041(4) 0.0251(17) Uani 1 1 d . . . . .
C65 C -0.0703(10) 0.5365(10) 0.4084(5) 0.0157(17) Uani 1 1 d . . . . .
C66 C 0.0103(11) 0.6503(11) 0.3824(5) 0.0192(19) Uani 1 1 d . . . . .
H66 H 0.053432 0.720680 0.413815 0.023 Uiso 1 1 calc R U . . .
C67 C 0.0261(13) 0.6586(12) 0.3103(5) 0.025(2) Uani 1 1 d . . . . .
H67 H 0.081343 0.735332 0.292350 0.029 Uiso 1 1 calc R U . . .
C68 C -0.0366(12) 0.5577(11) 0.2635(5) 0.022(2) Uani 1 1 d . . . . .
H68 H -0.022317 0.564583 0.214172 0.026 Uiso 1 1 calc R U . . .
C69 C -0.1199(11) 0.4474(11) 0.2882(5) 0.0198(19) Uani 1 1 d . . . . .
C70 C -0.1381(10) 0.4385(11) 0.3612(5) 0.020(2) Uani 1 1 d . . . . .
H70 H -0.197723 0.364468 0.378662 0.024 Uiso 1 1 calc R U . . .
O71 O -0.1882(9) 0.3425(9) 0.2470(4) 0.0265(17) Uani 1 1 d . . . . .
C72 C -0.1635(13) 0.3467(14) 0.1735(5) 0.030(2) Uani 1 1 d . . . . .
H72A H -0.212973 0.430818 0.151656 0.046 Uiso 1 1 calc R U . . .
H72B H -0.205034 0.260628 0.150108 0.046 Uiso 1 1 calc R U . . .
H72C H -0.055589 0.351676 0.167889 0.046 Uiso 1 1 calc R U . . .
Fe1 Fe 0.88175(12) 0.48617(13) 0.89924(6) 0.0115(3) Uani 1 1 d . . . . .
Fe2 Fe 0.35749(13) 0.46781(14) 0.57600(6) 0.0150(3) Uani 1 1 d . . . . .

loop_
_atom_site_aniso_label
_atom_site_aniso_U_11
_atom_site_aniso_U_22
_atom_site_aniso_U_33
_atom_site_aniso_U_23
_atom_site_aniso_U_13
_atom_site_aniso_U_12
C1 0.034(6) 0.010(5) 0.025(5) -0.009(4) 0.007(4) -0.007(4)
C2 0.014(4) 0.034(6) 0.025(5) -0.017(4) -0.004(4) 0.004(4)
C3 0.042(5) 0.022(5) 0.017(4) 0.000(5) 0.006(4) 0.004(6)
C4 0.018(4) 0.019(5) 0.023(4) -0.004(4) 0.017(3) -0.001(4)
C5 0.014(4) 0.023(5) 0.023(5) -0.004(4) 0.004(3) 0.007(4)
C6 0.013(4) 0.009(4) 0.024(4) -0.005(3) 0.003(3) 0.000(3)
C7 0.010(4) 0.013(5) 0.024(4) -0.008(4) 0.001(3) -0.003(3)
C8 0.017(4) 0.018(5) 0.009(3) -0.005(3) -0.005(3) 0.012(3)
C9 0.013(3) 0.021(5) 0.014(3) -0.003(4) 0.000(3) -0.002(4)
C10 0.009(4) 0.011(4) 0.008(3) -0.003(3) 0.002(3) 0.005(3)
N11 0.008(3) 0.025(4) 0.012(3) -0.003(3) 0.001(3) 0.002(3)
C12 0.018(5) 0.034(6) 0.017(5) 0.004(4) -0.005(3) 0.003(4)
C13 0.011(4) 0.021(5) 0.020(4) 0.001(3) 0.005(3) 0.010(3)
O14 0.008(3) 0.055(6) 0.022(3) 0.005(3) -0.001(3) 0.003(3)
C15 0.009(4) 0.013(4) 0.018(4) -0.003(3) 0.001(3) 0.004(3)
C16 0.019(4) 0.017(5) 0.020(5) -0.005(3) 0.009(3) 0.000(4)
C17 0.019(5) 0.025(6) 0.026(5) -0.011(4) 0.004(4) -0.006(4)
C18 0.030(5) 0.034(6) 0.013(4) -0.005(4) 0.004(4) -0.003(5)
C19 0.025(5) 0.015(5) 0.018(4) -0.001(3) 0.003(3) 0.004(4)
C20 0.021(4) 0.012(5) 0.020(4) -0.004(3) 0.005(3) -0.003(3)
O21 0.036(4) 0.028(4) 0.020(3) 0.003(3) 0.008(3) -0.011(3)
C22 0.051(7) 0.051(8) 0.024(5) 0.010(5) 0.019(5) -0.001(6)
C51 0.028(6) 0.048(8) 0.015(4) 0.015(4) 0.004(4) 0.006(5)
C52 0.035(6) 0.041(7) 0.012(4) 0.001(4) -0.005(4) 0.019(5)
C53 0.022(5) 0.045(8) 0.024(5) 0.003(4) -0.005(4) -0.007(5)
C54 0.029(5) 0.037(7) 0.019(5) 0.001(4) -0.010(4) 0.012(5)
C55 0.042(6) 0.032(7) 0.017(5) 0.009(4) -0.008(4) 0.006(5)
C56 0.015(4) 0.017(5) 0.017(4) 0.001(3) 0.001(3) -0.005(4)
C57 0.016(5) 0.032(6) 0.017(4) 0.008(4) 0.006(4) -0.001(4)
C58 0.023(5) 0.027(5) 0.010(4) -0.003(3) 0.001(3) 0.011(4)
C59 0.021(5) 0.019(5) 0.008(4) -0.003(3) -0.004(3) 0.000(4)
C60 0.015(4) 0.014(4) 0.006(3) 0.004(3) 0.003(3) 0.001(3)
N61 0.017(4) 0.017(4) 0.012(3) -0.002(3) 0.001(3) -0.001(3)
C62 0.024(5) 0.027(6) 0.011(4) -0.004(4) 0.006(3) 0.006(4)
C63 0.017(4) 0.015(5) 0.022(4) -0.001(3) 0.003(3) 0.000(3)
O64 0.014(3) 0.037(5) 0.025(3) -0.004(3) 0.006(2) -0.007(3)
C65 0.014(4) 0.017(5) 0.016(4) 0.004(3) 0.001(3) 0.001(3)
C66 0.023(5) 0.021(5) 0.013(4) 0.006(3) -0.002(3) -0.006(4)
C67 0.038(6) 0.023(5) 0.013(4) 0.006(4) -0.001(4) -0.012(4)
C68 0.033(5) 0.018(5) 0.014(4) 0.004(4) 0.003(4) -0.008(4)
C69 0.021(4) 0.015(5) 0.023(4) 0.005(4) 0.003(3) -0.001(4)
C70 0.016(4) 0.021(5) 0.022(4) 0.001(4) 0.002(3) -0.005(4)
O71 0.035(4) 0.026(4) 0.018(3) -0.003(3) 0.004(3) -0.011(3)
C72 0.035(6) 0.043(7) 0.014(5) -0.009(4) 0.003(4) -0.005(5)
Fe1 0.0109(5) 0.0103(6) 0.0133(5) -0.0030(5) 0.0020(4) 0.0003(5)
Fe2 0.0180(6) 0.0163(7) 0.0104(5) 0.0007(5) -0.0004(4) 0.0009(6)

loop_
_atom_type_symbol
_atom_type_description
_atom_type_scat_dispersion_real
_atom_type_scat_dispersion_imag
_atom_type_scat_source
C C 0.0033 0.0016 'International Tables Vol C Tables 4.2.6.8 and 6.1.1.4'
H H 0.0000 0.0000 'International Tables Vol C Tables 4.2.6.8 and 6.1.1.4'
Fe Fe 0.3463 0.8444 'International Tables Vol C Tables 4.2.6.8 and 6.1.1.4'
N N 0.0061 0.0033 'International Tables Vol C Tables 4.2.6.8 and 6.1.1.4'
O O 0.0106 0.0060 'International Tables Vol C Tables 4.2.6.8 and 6.1.1.4'

loop_
_geom_angle_atom_site_label_1
_geom_angle_atom_site_label_2
_geom_angle_atom_site_label_3
_geom_angle
_geom_angle_site_symmetry_1
_geom_angle_site_symmetry_3
_geom_angle_publ_flag
C2 C1 C5 108.2(9) . . ?
C2 C1 Fe1 70.6(6) . . ?
C5 C1 Fe1 69.5(6) . . ?
C2 C1 H1 125.9 . . ?
C5 C1 H1 125.9 . . ?
Fe1 C1 H1 125.6 . . ?
C1 C2 C3 108.4(9) . . ?
C1 C2 Fe1 69.3(5) . . ?
C3 C2 Fe1 69.4(5) . . ?
C1 C2 H2 125.8 . . ?
C3 C2 H2 125.8 . . ?
Fe1 C2 H2 127.1 . . ?
C2 C3 C4 108.2(10) . . ?
C2 C3 Fe1 70.1(6) . . ?
C4 C3 Fe1 69.9(5) . . ?
C2 C3 H3 125.9 . . ?
C4 C3 H3 125.9 . . ?
Fe1 C3 H3 125.7 . . ?
C3 C4 C5 107.7(9) . . ?
C3 C4 Fe1 69.5(5) . . ?
C5 C4 Fe1 69.2(5) . . ?
C3 C4 H4 126.2 . . ?
C5 C4 H4 126.2 . . ?
Fe1 C4 H4 126.7 . . ?
C4 C5 C1 107.5(9) . . ?
C4 C5 Fe1 69.9(5) . . ?
C1 C5 Fe1 69.4(5) . . ?
C4 C5 H5 126.2 . . ?
C1 C5 H5 126.2 . . ?
Fe1 C5 H5 126.0 . . ?
C7 C6 C10 106.8(8) . . ?
C7 C6 Fe1 68.9(5) . . ?
C10 C6 Fe1 68.8(5) . . ?
C7 C6 H6 126.6 . . ?
C10 C6 H6 126.6 . . ?
Fe1 C6 H6 127.2 . . ?
C8 C7 C6 108.6(8) . . ?
C8 C7 Fe1 69.5(5) . . ?
C6 C7 Fe1 70.2(5) . . ?
C8 C7 H7 125.7 . . ?
C6 C7 H7 125.7 . . ?
Fe1 C7 H7 126.1 . . ?
C9 C8 C7 108.1(8) . . ?
C9 C8 Fe1 69.0(4) . . ?
C7 C8 Fe1 69.4(5) . . ?
C9 C8 H8 125.9 . . ?
C7 C8 H8 125.9 . . ?
Fe1 C8 H8 127.2 . . ?
C10 C9 C8 107.3(9) . . ?
C10 C9 Fe1 69.7(5) . . ?
C8 C9 Fe1 69.8(5) . . ?
C10 C9 H9 126.3 . . ?
C8 C9 H9 126.3 . . ?
Fe1 C9 H9 125.7 . . ?
C9 C10 N11 126.4(8) . . ?
C9 C10 C6 109.2(7) . . ?
N11 C10 C6 124.4(8) . . ?
C9 C10 Fe1 69.2(4) . . ?
N11 C10 Fe1 129.3(6) . . ?
C6 C10 Fe1 70.2(5) . . ?
C13 N11 C10 124.2(7) . . ?
C13 N11 C12 116.9(7) . . ?
C10 N11 C12 118.4(7) . . ?
N11 C12 H12A 109.5 . . ?
N11 C12 H12B 109.5 . . ?
H12A C12 H12B 109.5 . . ?
N11 C12 H12C 109.5 . . ?
H12A C12 H12C 109.5 . . ?
H12B C12 H12C 109.5 . . ?
O14 C13 N11 121.5(9) . . ?
O14 C13 C15 119.7(8) . . ?
N11 C13 C15 118.7(8) . . ?
C20 C15 C16 120.5(8) . . ?
C20 C15 C13 117.0(8) . . ?
C16 C15 C13 122.3(9) . . ?
C17 C16 C15 118.4(9) . . ?
C17 C16 H16 120.8 . . ?
C15 C16 H16 120.8 . . ?
C18 C17 C16 120.7(9) . . ?
C18 C17 H17 119.6 . . ?
C16 C17 H17 119.6 . . ?
C19 C18 C17 120.3(9) . . ?
C19 C18 H18 119.8 . . ?
C17 C18 H18 119.8 . . ?
O21 C19 C18 124.8(9) . . ?
O21 C19 C20 115.3(8) . . ?
C18 C19 C20 119.8(9) . . ?
C15 C20 C19 120.2(9) . . ?
C15 C20 H20 119.9 . . ?
C19 C20 H20 119.9 . . ?
C19 O21 C22 116.7(9) . . ?
O21 C22 H22A 109.5 . . ?
O21 C22 H22B 109.5 . . ?
H22A C22 H22B 109.5 . . ?
O21 C22 H22C 109.5 . . ?
H22A C22 H22C 109.5 . . ?
H22B C22 H22C 109.5 . . ?
C52 C51 C55 109.9(10) . . ?
C52 C51 Fe2 69.9(6) . . ?
C55 C51 Fe2 69.2(6) . . ?
C52 C51 H51 125.1 . . ?
C55 C51 H51 125.1 . . ?
Fe2 C51 H51 127.5 . . ?
C51 C52 C53 106.4(10) . . ?
C51 C52 Fe2 70.4(6) . . ?
C53 C52 Fe2 68.9(6) . . ?
C51 C52 H52 126.8 . . ?
C53 C52 H52 126.8 . . ?
Fe2 C52 H52 125.5 . . ?
C54 C53 C52 108.7(11) . . ?
C54 C53 Fe2 70.0(6) . . ?
C52 C53 Fe2 69.9(6) . . ?
C54 C53 H53 125.6 . . ?
C52 C53 H53 125.6 . . ?
Fe2 C53 H53 126.0 . . ?
C55 C54 C53 108.1(10) . . ?
C55 C54 Fe2 69.9(6) . . ?
C53 C54 Fe2 69.5(6) . . ?
C55 C54 H54 126.0 . . ?
C53 C54 H54 126.0 . . ?
Fe2 C54 H54 126.2 . . ?
C54 C55 C51 106.9(11) . . ?
C54 C55 Fe2 69.7(6) . . ?
C51 C55 Fe2 70.0(6) . . ?
C54 C55 H55 126.6 . . ?
C51 C55 H55 126.6 . . ?
Fe2 C55 H55 125.3 . . ?
C60 C56 C57 107.7(9) . . ?
C60 C56 Fe2 69.3(5) . . ?
C57 C56 Fe2 69.0(6) . . ?
C60 C56 H56 126.1 . . ?
C57 C56 H56 126.1 . . ?
Fe2 C56 H56 127.1 . . ?
C58 C57 C56 107.9(9) . . ?
C58 C57 Fe2 69.6(6) . . ?
C56 C57 Fe2 70.1(5) . . ?
C58 C57 H57 126.1 . . ?
C56 C57 H57 126.1 . . ?
Fe2 C57 H57 125.8 . . ?
C57 C58 C59 108.9(9) . . ?
C57 C58 Fe2 69.8(6) . . ?
C59 C58 Fe2 70.1(5) . . ?
C57 C58 H58 125.5 . . ?
C59 C58 H58 125.5 . . ?
Fe2 C58 H58 126.2 . . ?
C60 C59 C58 106.7(8) . . ?
C60 C59 Fe2 69.2(5) . . ?
C58 C59 Fe2 68.8(5) . . ?
C60 C59 H59 126.7 . . ?
C58 C59 H59 126.7 . . ?
Fe2 C59 H59 126.8 . . ?
C56 C60 C59 108.8(8) . . ?
C56 C60 N61 126.6(8) . . ?
C59 C60 N61 124.3(8) . . ?
C56 C60 Fe2 70.0(5) . . ?
C59 C60 Fe2 70.0(5) . . ?
N61 C60 Fe2 130.9(6) . . ?
C63 N61 C60 119.5(7) . . ?
C63 N61 C62 118.4(8) . . ?
C60 N61 C62 119.8(7) . . ?
N61 C62 H62A 109.5 . . ?
N61 C62 H62B 109.5 . . ?
H62A C62 H62B 109.5 . . ?
N61 C62 H62C 109.5 . . ?
H62A C62 H62C 109.5 . . ?
H62B C62 H62C 109.5 . . ?
O64 C63 N61 120.9(9) . . ?
O64 C63 C65 121.8(9) . . ?
N61 C63 C65 117.1(8) . . ?
C70 C65 C66 119.6(8) . . ?
C70 C65 C63 118.5(8) . . ?
C66 C65 C63 121.6(8) . . ?
C67 C66 C65 118.9(9) . . ?
C67 C66 H66 120.6 . . ?
C65 C66 H66 120.6 . . ?
C66 C67 C68 121.5(9) . . ?
C66 C67 H67 119.3 . . ?
C68 C67 H67 119.3 . . ?
C69 C68 C67 120.1(9) . . ?
C69 C68 H68 119.9 . . ?
C67 C68 H68 119.9 . . ?
O71 C69 C68 125.3(9) . . ?
O71 C69 C70 115.7(8) . . ?
C68 C69 C70 119.0(9) . . ?
C65 C70 C69 120.8(9) . . ?
C65 C70 H70 119.6 . . ?
C69 C70 H70 119.6 . . ?
C69 O71 C72 116.0(8) . . ?
O71 C72 H72A 109.5 . . ?
O71 C72 H72B 109.5 . . ?
H72A C72 H72B 109.5 . . ?
O71 C72 H72C 109.5 . . ?
H72A C72 H72C 109.5 . . ?
H72B C72 H72C 109.5 . . ?
C9 Fe1 C10 41.1(4) . . ?
C9 Fe1 C7 69.4(4) . . ?
C10 Fe1 C7 68.7(3) . . ?
C9 Fe1 C8 41.1(3) . . ?
C10 Fe1 C8 68.7(3) . . ?
C7 Fe1 C8 41.0(4) . . ?
C9 Fe1 C1 107.3(5) . . ?
C10 Fe1 C1 126.3(4) . . ?
C7 Fe1 C1 154.6(4) . . ?
C8 Fe1 C1 119.9(4) . . ?
C9 Fe1 C5 122.9(4) . . ?
C10 Fe1 C5 161.7(4) . . ?
C7 Fe1 C5 118.2(4) . . ?
C8 Fe1 C5 104.6(4) . . ?
C1 Fe1 C5 41.1(4) . . ?
C9 Fe1 C3 158.5(4) . . ?
C10 Fe1 C3 123.5(4) . . ?
C7 Fe1 C3 123.9(5) . . ?
C8 Fe1 C3 159.7(4) . . ?
C1 Fe1 C3 68.2(5) . . ?
C5 Fe1 C3 68.5(5) . . ?
C9 Fe1 C6 69.6(4) . . ?
C10 Fe1 C6 41.0(3) . . ?
C7 Fe1 C6 40.9(4) . . ?
C8 Fe1 C6 69.1(4) . . ?
C1 Fe1 C6 163.5(4) . . ?
C5 Fe1 C6 154.3(4) . . ?
C3 Fe1 C6 108.3(5) . . ?
C9 Fe1 C4 159.4(4) . . ?
C10 Fe1 C4 157.1(4) . . ?
C7 Fe1 C4 105.1(4) . . ?
C8 Fe1 C4 121.9(4) . . ?
C1 Fe1 C4 68.7(4) . . ?
C5 Fe1 C4 40.9(4) . . ?
C3 Fe1 C4 40.6(4) . . ?
C6 Fe1 C4 120.0(4) . . ?
C9 Fe1 C2 122.7(4) . . ?
C10 Fe1 C2 110.7(4) . . ?
C7 Fe1 C2 162.2(4) . . ?
C8 Fe1 C2 156.5(4) . . ?
C1 Fe1 C2 40.2(4) . . ?
C5 Fe1 C2 68.3(4) . . ?
C3 Fe1 C2 40.5(5) . . ?
C6 Fe1 C2 126.9(4) . . ?
C4 Fe1 C2 68.2(4) . . ?
C53 Fe2 C54 40.5(5) . . ?
C53 Fe2 C58 127.1(4) . . ?
C54 Fe2 C58 105.2(4) . . ?
C53 Fe2 C55 68.1(5) . . ?
C54 Fe2 C55 40.4(5) . . ?
C58 Fe2 C55 114.8(5) . . ?
C53 Fe2 C57 105.7(4) . . ?
C54 Fe2 C57 112.8(5) . . ?
C58 Fe2 C57 40.6(4) . . ?
C55 Fe2 C57 145.8(5) . . ?
C53 Fe2 C60 150.3(5) . . ?
C54 Fe2 C60 169.1(4) . . ?
C58 Fe2 C60 68.5(4) . . ?
C55 Fe2 C60 132.9(4) . . ?
C57 Fe2 C60 68.7(4) . . ?
C53 Fe2 C52 41.2(5) . . ?
C54 Fe2 C52 68.9(4) . . ?
C58 Fe2 C52 167.1(5) . . ?
C55 Fe2 C52 68.7(5) . . ?
C57 Fe2 C52 129.7(5) . . ?
C60 Fe2 C52 119.0(4) . . ?
C53 Fe2 C51 67.2(5) . . ?
C54 Fe2 C51 67.7(5) . . ?
C58 Fe2 C51 150.2(5) . . ?
C55 Fe2 C51 40.8(5) . . ?
C57 Fe2 C51 169.2(5) . . ?
C60 Fe2 C51 113.0(4) . . ?
C52 Fe2 C51 39.7(5) . . ?
C53 Fe2 C56 116.0(4) . . ?
C54 Fe2 C56 146.8(4) . . ?
C58 Fe2 C56 68.4(4) . . ?
C55 Fe2 C56 172.4(4) . . ?
C57 Fe2 C56 40.9(4) . . ?
C60 Fe2 C56 40.7(3) . . ?
C52 Fe2 C56 109.7(4) . . ?
C51 Fe2 C56 133.5(4) . . ?
C53 Fe2 C59 166.5(4) . . ?
C54 Fe2 C59 128.7(4) . . ?
C58 Fe2 C59 41.1(4) . . ?
C55 Fe2 C59 108.8(4) . . ?
C57 Fe2 C59 69.0(4) . . ?
C60 Fe2 C59 40.8(3) . . ?
C52 Fe2 C59 151.3(4) . . ?
C51 Fe2 C59 119.7(5) . . ?
C56 Fe2 C59 68.8(4) . . ?

loop_
_geom_bond_atom_site_label_1
_geom_bond_atom_site_label_2
_geom_bond_distance
_geom_bond_site_symmetry_2
_geom_bond_publ_flag
C1 C2 1.406(16) . ?
C1 C5 1.431(14) . ?
C1 Fe1 2.040(9) . ?
C1 H1 0.9500 . ?
C2 C3 1.420(17) . ?
C2 Fe1 2.056(10) . ?
C2 H2 0.9500 . ?
C3 C4 1.421(14) . ?
C3 Fe1 2.046(9) . ?
C3 H3 0.9500 . ?
C4 C5 1.430(14) . ?
C4 Fe1 2.051(8) . ?
C4 H4 0.9500 . ?
C5 Fe1 2.041(10) . ?
C5 H5 0.9500 . ?
C6 C7 1.426(13) . ?
C6 C10 1.430(12) . ?
C6 Fe1 2.050(9) . ?
C6 H6 0.9500 . ?
C7 C8 1.426(13) . ?
C7 Fe1 2.033(9) . ?
C7 H7 0.9500 . ?
C8 C9 1.426(11) . ?
C8 Fe1 2.034(8) . ?
C8 H8 0.9500 . ?
C9 C10 1.423(13) . ?
C9 Fe1 2.024(8) . ?
C9 H9 0.9500 . ?
C10 N11 1.429(10) . ?
C10 Fe1 2.031(8) . ?
N11 C13 1.368(11) . ?
N11 C12 1.470(11) . ?
C12 H12A 0.9800 . ?
C12 H12B 0.9800 . ?
C12 H12C 0.9800 . ?
C13 O14 1.217(11) . ?
C13 C15 1.515(12) . ?
C15 C20 1.382(13) . ?
C15 C16 1.409(13) . ?
C16 C17 1.393(14) . ?
C16 H16 0.9500 . ?
C17 C18 1.390(15) . ?
C17 H17 0.9500 . ?
C18 C19 1.378(15) . ?
C18 H18 0.9500 . ?
C19 O21 1.373(12) . ?
C19 C20 1.393(13) . ?
C20 H20 0.9500 . ?
O21 C22 1.447(13) . ?
C22 H22A 0.9800 . ?
C22 H22B 0.9800 . ?
C22 H22C 0.9800 . ?
C51 C52 1.393(18) . ?
C51 C55 1.431(17) . ?
C51 Fe2 2.057(10) . ?
C51 H51 0.9500 . ?
C52 C53 1.437(16) . ?
C52 Fe2 2.050(10) . ?
C52 H52 0.9500 . ?
C53 C54 1.413(18) . ?
C53 Fe2 2.036(10) . ?
C53 H53 0.9500 . ?
C54 C55 1.411(18) . ?
C54 Fe2 2.043(10) . ?
C54 H54 0.9500 . ?
C55 Fe2 2.046(11) . ?
C55 H55 0.9500 . ?
C56 C60 1.428(12) . ?
C56 C57 1.434(14) . ?
C56 Fe2 2.059(10) . ?
C56 H56 0.9500 . ?
C57 C58 1.420(15) . ?
C57 Fe2 2.046(10) . ?
C57 H57 0.9500 . ?
C58 C59 1.439(14) . ?
C58 Fe2 2.043(9) . ?
C58 H58 0.9500 . ?
C59 C60 1.433(12) . ?
C59 Fe2 2.060(9) . ?
C59 H59 0.9500 . ?
C60 N61 1.436(11) . ?
C60 Fe2 2.050(8) . ?
N61 C63 1.371(12) . ?
N61 C62 1.464(11) . ?
C62 H62A 0.9800 . ?
C62 H62B 0.9800 . ?
C62 H62C 0.9800 . ?
C63 O64 1.223(11) . ?
C63 C65 1.493(13) . ?
C65 C70 1.387(13) . ?
C65 C66 1.398(13) . ?
C66 C67 1.380(13) . ?
C66 H66 0.9500 . ?
C67 C68 1.384(14) . ?
C67 H67 0.9500 . ?
C68 C69 1.378(13) . ?
C68 H68 0.9500 . ?
C69 O71 1.370(12) . ?
C69 C70 1.401(13) . ?
C70 H70 0.9500 . ?
O71 C72 1.422(12) . ?
C72 H72A 0.9800 . ?
C72 H72B 0.9800 . ?
C72 H72C 0.9800 . ?

loop_
_geom_torsion_atom_site_label_1
_geom_torsion_atom_site_label_2
_geom_torsion_atom_site_label_3
_geom_torsion_atom_site_label_4
_geom_torsion
_geom_torsion_site_symmetry_1
_geom_torsion_site_symmetry_2
_geom_torsion_site_symmetry_3
_geom_torsion_site_symmetry_4
_geom_torsion_publ_flag
C5 C1 C2 C3 -1.0(11) . . . . ?
Fe1 C1 C2 C3 58.5(7) . . . . ?
C5 C1 C2 Fe1 -59.5(7) . . . . ?
C1 C2 C3 C4 1.3(11) . . . . ?
Fe1 C2 C3 C4 59.7(7) . . . . ?
C1 C2 C3 Fe1 -58.4(7) . . . . ?
C2 C3 C4 C5 -1.0(11) . . . . ?
Fe1 C3 C4 C5 58.9(7) . . . . ?
C2 C3 C4 Fe1 -59.9(7) . . . . ?
C3 C4 C5 C1 0.4(11) . . . . ?
Fe1 C4 C5 C1 59.5(6) . . . . ?
C3 C4 C5 Fe1 -59.1(7) . . . . ?
C2 C1 C5 C4 0.4(11) . . . . ?
Fe1 C1 C5 C4 -59.8(6) . . . . ?
C2 C1 C5 Fe1 60.2(7) . . . . ?
C10 C6 C7 C8 -0.5(10) . . . . ?
Fe1 C6 C7 C8 -59.1(6) . . . . ?
C10 C6 C7 Fe1 58.6(6) . . . . ?
C6 C7 C8 C9 1.2(10) . . . . ?
Fe1 C7 C8 C9 -58.3(6) . . . . ?
C6 C7 C8 Fe1 59.5(6) . . . . ?
C7 C8 C9 C10 -1.4(10) . . . . ?
Fe1 C8 C9 C10 -59.9(6) . . . . ?
C7 C8 C9 Fe1 58.6(6) . . . . ?
C8 C9 C10 N11 -175.9(7) . . . . ?
Fe1 C9 C10 N11 124.1(8) . . . . ?
C8 C9 C10 C6 1.0(10) . . . . ?
Fe1 C9 C10 C6 -58.9(6) . . . . ?
C8 C9 C10 Fe1 60.0(6) . . . . ?
C7 C6 C10 C9 -0.3(10) . . . . ?
Fe1 C6 C10 C9 58.3(6) . . . . ?
C7 C6 C10 N11 176.7(7) . . . . ?
Fe1 C6 C10 N11 -124.7(8) . . . . ?
C7 C6 C10 Fe1 -58.7(6) . . . . ?
C9 C10 N11 C13 44.8(13) . . . . ?
C6 C10 N11 C13 -131.6(10) . . . . ?
Fe1 C10 N11 C13 136.7(8) . . . . ?
C9 C10 N11 C12 -127.1(10) . . . . ?
C6 C10 N11 C12 56.4(12) . . . . ?
Fe1 C10 N11 C12 -35.3(12) . . . . ?
C10 N11 C13 O14 -167.8(10) . . . . ?
C12 N11 C13 O14 4.3(15) . . . . ?
C10 N11 C13 C15 15.7(14) . . . . ?
C12 N11 C13 C15 -172.3(9) . . . . ?
O14 C13 C15 C20 42.8(13) . . . . ?
N11 C13 C15 C20 -140.6(9) . . . . ?
O14 C13 C15 C16 -131.8(11) . . . . ?
N11 C13 C15 C16 44.8(13) . . . . ?
C20 C15 C16 C17 0.3(14) . . . . ?
C13 C15 C16 C17 174.7(8) . . . . ?
C15 C16 C17 C18 0.6(15) . . . . ?
C16 C17 C18 C19 -0.9(17) . . . . ?
C17 C18 C19 O21 -175.7(10) . . . . ?
C17 C18 C19 C20 0.3(16) . . . . ?
C16 C15 C20 C19 -0.9(14) . . . . ?
C13 C15 C20 C19 -175.7(8) . . . . ?
O21 C19 C20 C15 177.0(9) . . . . ?
C18 C19 C20 C15 0.7(14) . . . . ?
C18 C19 O21 C22 -6.1(15) . . . . ?
C20 C19 O21 C22 177.8(9) . . . . ?
C55 C51 C52 C53 -2.1(11) . . . . ?
Fe2 C51 C52 C53 -59.8(7) . . . . ?
C55 C51 C52 Fe2 57.6(7) . . . . ?
C51 C52 C53 C54 1.3(11) . . . . ?
Fe2 C52 C53 C54 -59.5(7) . . . . ?
C51 C52 C53 Fe2 60.8(7) . . . . ?
C52 C53 C54 C55 0.0(11) . . . . ?
Fe2 C53 C54 C55 -59.5(7) . . . . ?
C52 C53 C54 Fe2 59.4(7) . . . . ?
C53 C54 C55 C51 -1.3(11) . . . . ?
Fe2 C54 C55 C51 -60.4(7) . . . . ?
C53 C54 C55 Fe2 59.2(7) . . . . ?
C52 C51 C55 C54 2.2(11) . . . . ?
Fe2 C51 C55 C54 60.2(7) . . . . ?
C52 C51 C55 Fe2 -58.1(7) . . . . ?
C60 C56 C57 C58 0.9(10) . . . . ?
Fe2 C56 C57 C58 59.6(7) . . . . ?
C60 C56 C57 Fe2 -58.7(6) . . . . ?
C56 C57 C58 C59 -0.5(10) . . . . ?
Fe2 C57 C58 C59 59.3(6) . . . . ?
C56 C57 C58 Fe2 -59.9(6) . . . . ?
C57 C58 C59 C60 0.0(10) . . . . ?
Fe2 C58 C59 C60 59.1(6) . . . . ?
C57 C58 C59 Fe2 -59.1(7) . . . . ?
C57 C56 C60 C59 -0.9(10) . . . . ?
Fe2 C56 C60 C59 -59.4(6) . . . . ?
C57 C56 C60 N61 -174.7(8) . . . . ?
Fe2 C56 C60 N61 126.8(8) . . . . ?
C57 C56 C60 Fe2 58.5(6) . . . . ?
C58 C59 C60 C56 0.5(10) . . . . ?
Fe2 C59 C60 C56 59.4(6) . . . . ?
C58 C59 C60 N61 174.6(7) . . . . ?
Fe2 C59 C60 N61 -126.5(8) . . . . ?
C58 C59 C60 Fe2 -58.9(6) . . . . ?
C56 C60 N61 C63 118.6(10) . . . . ?
C59 C60 N61 C63 -54.3(12) . . . . ?
Fe2 C60 N61 C63 -146.7(8) . . . . ?
C56 C60 N61 C62 -78.9(12) . . . . ?
C59 C60 N61 C62 108.2(10) . . . . ?
Fe2 C60 N61 C62 15.8(13) . . . . ?
C60 N61 C63 O64 157.5(9) . . . . ?
C62 N61 C63 O64 -5.3(14) . . . . ?
C60 N61 C63 C65 -27.9(12) . . . . ?
C62 N61 C63 C65 169.4(8) . . . . ?
O64 C63 C65 C70 -42.9(14) . . . . ?
N61 C63 C65 C70 142.5(9) . . . . ?
O64 C63 C65 C66 130.6(10) . . . . ?
N61 C63 C65 C66 -44.0(13) . . . . ?
C70 C65 C66 C67 -2.9(15) . . . . ?
C63 C65 C66 C67 -176.4(9) . . . . ?
C65 C66 C67 C68 0.4(16) . . . . ?
C66 C67 C68 C69 1.4(17) . . . . ?
C67 C68 C69 O71 179.4(10) . . . . ?
C67 C68 C69 C70 -0.7(16) . . . . ?
C66 C65 C70 C69 3.7(14) . . . . ?
C63 C65 C70 C69 177.3(9) . . . . ?
O71 C69 C70 C65 178.1(9) . . . . ?
C68 C69 C70 C65 -1.8(15) . . . . ?
C68 C69 O71 C72 3.1(15) . . . . ?
C70 C69 O71 C72 -176.8(9) . . . . ?
